data_2013812
loop_
_publ_author_name
'B\"ohmer, Volker'
'Meshcheryakov, Denys'
'Thondorf, Iris'
'Bolte, Michael'

_publ_section_title
;
 3-Oxa-6,8-diaza-1,2:4,5-dibenzocycloocta-1,4-dien-7-one: a
 three-dimensional network assembled by hydrogen-bonding, \p--\p and
 edge-to-face interactions
;
_journal_issue 2
_journal_name_full 'Acta Crystallographica Section C'
_journal_page_first o136
_journal_page_last o139
_journal_paper_doi 10.1107/S0108270103027586
_journal_volume 60
_journal_year 2004
_chemical_formula_iupac 'C13 H10 N2 O2'
_chemical_formula_moiety 'C13 H10 N2 O2'
_chemical_formula_sum 'C13 H10 N2 O2'
_chemical_formula_weight 226.23
_chemical_name_systematic
;
12-Oxa-5,7-diazadibenzo[a,f]cyclonona-1,6-dien-6-one
;
_space_group_IT_number 14
_symmetry_cell_setting monoclinic
_symmetry_space_group_name_Hall '-P 2yn'
_symmetry_space_group_name_H-M 'P 1 21/n 1'
_atom_sites_solution_hydrogens geom
_atom_sites_solution_primary direct
_atom_sites_solution_secondary difmap
_audit_creation_method SHELXL97
_cell_angle_alpha 90
_cell_angle_beta 105.203(4)
_cell_angle_gamma 90
_cell_formula_units_Z 8
_cell_length_a 17.5679(10)
_cell_length_b 7.1586(3)
_cell_length_c 17.7300(10)
_cell_measurement_reflns_used 33907
_cell_measurement_temperature 100
_cell_measurement_theta_max 27.7
_cell_measurement_theta_min 2.2
_cell_volume 2151.7(2)
_computing_cell_refinement X-AREA
_computing_data_collection 'X-AREA (Stoe & Cie, 2001)'
_computing_data_reduction X-AREA
_computing_molecular_graphics 'XP in SHELXTL-Plus (Sheldrick, 1991)'
_computing_publication_material 'SHELXL97 and PLATON (Spek, 1990)'
_computing_structure_refinement 'SHELXL97 (Sheldrick, 1997)'
_computing_structure_solution 'SHELXS97 (Sheldrick, 1990)'
_diffrn_ambient_temperature 100
_diffrn_measured_fraction_theta_full 0.996
_diffrn_measured_fraction_theta_max 0.996
_diffrn_measurement_device_type 'Stoe IPDS-II two-circle diffractometer'
_diffrn_measurement_method \w
_diffrn_radiation_monochromator graphite
_diffrn_radiation_source 'fine-focus sealed tube'
_diffrn_radiation_type MoK\a
_diffrn_radiation_wavelength 0.71073
_diffrn_reflns_av_R_equivalents 0.054
_diffrn_reflns_av_sigmaI/netI 0.028
_diffrn_reflns_limit_h_max 22
_diffrn_reflns_limit_h_min -23
_diffrn_reflns_limit_k_max 9
_diffrn_reflns_limit_k_min -9
_diffrn_reflns_limit_l_max 23
_diffrn_reflns_limit_l_min -23
_diffrn_reflns_number 35184
_diffrn_reflns_theta_full 27.84
_diffrn_reflns_theta_max 27.84
_diffrn_reflns_theta_min 2.38
_diffrn_standards_decay_% 0
_diffrn_standards_interval_time 0
_diffrn_standards_number 0
_exptl_absorpt_coefficient_mu 0.097
_exptl_absorpt_correction_type none
_exptl_crystal_colour colourless
_exptl_crystal_density_diffrn 1.397
_exptl_crystal_density_meas ?
_exptl_crystal_density_method 'not measured'
_exptl_crystal_description block
_exptl_crystal_F_000 944
_exptl_crystal_size_max 0.42
_exptl_crystal_size_mid 0.32
_exptl_crystal_size_min 0.28
_refine_diff_density_max 0.24
_refine_diff_density_min -0.24
_refine_ls_extinction_method none
_refine_ls_goodness_of_fit_ref 1.046
_refine_ls_hydrogen_treatment mixed
_refine_ls_matrix_type full
_refine_ls_number_parameters 323
_refine_ls_number_reflns 5093
_refine_ls_number_restraints 0
_refine_ls_restrained_S_all 1.046
_refine_ls_R_factor_all 0.042
_refine_ls_R_factor_gt 0.035
_refine_ls_shift/su_max 0.001
_refine_ls_shift/su_mean 0.000
_refine_ls_structure_factor_coef Fsqd
_refine_ls_weighting_details 'calc w = 1/[\s^2^(Fo^2^)+(0.0518P)^2^+0.397P] where P=(Fo^2^+2Fc^2^)/3'
_refine_ls_weighting_scheme calc
_refine_ls_wR_factor_gt 0.091
_refine_ls_wR_factor_ref 0.093
_reflns_number_gt 4291
_reflns_number_total 5093
_reflns_threshold_expression I>2\s(I)
_cod_data_source_file jz1596.cif
_cod_data_source_block I
_cod_depositor_comments
;
The following automatic conversions were performed:
'_symmetry_cell_setting' value 'Monoclinic' changed to 'monoclinic'
according to '/home/saulius/struct/CIF-dictionaries/cif_core.dic'
dictionary named 'cif_core.dic' version 2.4.1 from 2010-06-29.

Automatic conversion script
Id: cif_fix_enum 1527 2010-12-29 10:47:43Z saulius 

The following automatic conversions were performed:

'_symmetry_cell_setting' value 'Monoclinic' changed to 'monoclinic'
according to /home/saulius/struct/CIF-dictionaries/cif_core.dic
dictionary named 'cif_core.dic' version 2.4.1 from 2010-06-29.

Automatic conversion script
Id: cif_fix_values 1715 2011-07-08 13:25:40Z adriana 

The following automatic conversions were performed:

'_exptl_crystal_density_meas' value 'not measured' was changed to '?'
- the value is perceived as not measured.

Automatic conversion script
Id: cif_fix_values 3008 2015-01-20 13:52:24Z robertas 
;
_cod_original_cell_volume 2151.72(19)
_cod_original_sg_symbol_H-M 'P 21/n'
_cod_database_code 2013812
_cod_database_fobs_code 2013812

loop_
_symmetry_equiv_pos_as_xyz
'x, y, z'
'-x+1/2, y+1/2, -z+1/2'
'-x, -y, -z'
'x-1/2, -y-1/2, z-1/2'

loop_
_atom_site_label
_atom_site_fract_x
_atom_site_fract_y
_atom_site_fract_z
_atom_site_U_iso_or_equiv
_atom_site_adp_type
_atom_site_calc_flag
_atom_site_refinement_flags
_atom_site_occupancy
_atom_site_disorder_assembly
_atom_site_disorder_group
_atom_site_type_symbol
C1 0.68504(6) 0.58832(15) 0.22010(6) 0.0192(2) Uani d . 1 . . C
N1 0.65406(6) 0.74194(13) 0.17931(6) 0.02263(19) Uani d . 1 . . N
H1 0.6837(9) 0.842(2) 0.1879(9) 0.029(4) Uiso d . 1 . . H
N2 0.64294(6) 0.42339(13) 0.21535(6) 0.02136(19) Uani d . 1 . . N
H2 0.6753(9) 0.326(2) 0.2277(9) 0.028(4) Uiso d . 1 . . H
O2 0.50476(5) 0.68099(11) 0.19510(5) 0.02354(17) Uani d . 1 . . O
O1 0.75504(5) 0.58848(11) 0.25964(4) 0.02148(17) Uani d . 1 . . O
C11 0.51315(7) 0.71301(15) 0.12007(7) 0.0222(2) Uani d . 1 . . C
C12 0.58851(6) 0.74518(14) 0.11209(6) 0.0213(2) Uani d . 1 . . C
C13 0.59913(7) 0.78287(15) 0.03843(7) 0.0239(2) Uani d . 1 . . C
H13 0.6504 0.8079 0.0326 0.029 Uiso calc R 1 . . H
C14 0.53442(7) 0.78367(16) -0.02638(7) 0.0263(2) Uani d . 1 . . C
H14 0.5414 0.8091 -0.0767 0.032 Uiso calc R 1 . . H
C15 0.45934(7) 0.74728(16) -0.01776(7) 0.0277(2) Uani d . 1 . . C
H15 0.4154 0.7463 -0.0624 0.033 Uiso calc R 1 . . H
C16 0.44819(7) 0.71246(16) 0.05568(7) 0.0258(2) Uani d . 1 . . C
H16 0.3969 0.6887 0.0617 0.031 Uiso calc R 1 . . H
C21 0.50060(7) 0.49134(15) 0.21079(6) 0.0217(2) Uani d . 1 . . C
C22 0.56584(6) 0.37358(15) 0.21966(6) 0.0200(2) Uani d . 1 . . C
C23 0.55589(7) 0.18440(15) 0.23560(6) 0.0227(2) Uani d . 1 . . C
H23 0.5992 0.1012 0.2417 0.027 Uiso calc R 1 . . H
C24 0.48399(7) 0.11615(17) 0.24257(7) 0.0261(2) Uani d . 1 . . C
H24 0.4785 -0.0126 0.2530 0.031 Uiso calc R 1 . . H
C25 0.42002(7) 0.23593(17) 0.23426(7) 0.0283(2) Uani d . 1 . . C
H25 0.3709 0.1902 0.2395 0.034 Uiso calc R 1 . . H
C26 0.42890(7) 0.42311(17) 0.21825(7) 0.0260(2) Uani d . 1 . . C
H26 0.3854 0.5057 0.2123 0.031 Uiso calc R 1 . . H
C1A 0.72179(6) 0.50711(15) 0.68616(6) 0.0196(2) Uani d . 1 . . C
O1A 0.76166(5) 0.51520(11) 0.75585(4) 0.02161(17) Uani d . 1 . . O
N1A 0.68402(6) 0.34756(13) 0.65954(5) 0.02167(19) Uani d . 1 . . N
H1A 0.6963(10) 0.255(2) 0.6905(10) 0.034(4) Uiso d . 1 . . H
N2A 0.71445(6) 0.66740(13) 0.64166(5) 0.02161(19) Uani d . 1 . . N
H2A 0.7263(9) 0.768(2) 0.6732(9) 0.033(4) Uiso d . 1 . . H
O2A 0.70505(5) 0.39183(11) 0.51279(5) 0.02323(17) Uani d . 1 . . O
C11A 0.62988(7) 0.34253(15) 0.51868(6) 0.0218(2) Uani d . 1 . . C
C12A 0.61949(7) 0.32112(14) 0.59288(6) 0.0209(2) Uani d . 1 . . C
C13A 0.54679(7) 0.26117(15) 0.60179(7) 0.0240(2) Uani d . 1 . . C
H13A 0.5394 0.2449 0.6526 0.029 Uiso calc R 1 . . H
C14A 0.48532(7) 0.22538(16) 0.53617(7) 0.0268(2) Uani d . 1 . . C
H14A 0.4359 0.1833 0.5419 0.032 Uiso calc R 1 . . H
C15A 0.49621(7) 0.25124(16) 0.46193(7) 0.0284(2) Uani d . 1 . . C
H15A 0.4537 0.2286 0.4171 0.034 Uiso calc R 1 . . H
C16A 0.56860(7) 0.30992(15) 0.45266(7) 0.0259(2) Uani d . 1 . . C
H16A 0.5760 0.3274 0.4019 0.031 Uiso calc R 1 . . H
C21A 0.71266(6) 0.58349(15) 0.50295(6) 0.0214(2) Uani d . 1 . . C
C22A 0.71642(6) 0.70977(15) 0.56402(6) 0.0197(2) Uani d . 1 . . C
C23A 0.72499(6) 0.89957(15) 0.54816(6) 0.0216(2) Uani d . 1 . . C
H23A 0.7281 0.9888 0.5885 0.026 Uiso calc R 1 . . H
C24A 0.72904(7) 0.96005(16) 0.47492(7) 0.0249(2) Uani d . 1 . . C
H24A 0.7344 1.0895 0.4656 0.030 Uiso calc R 1 . . H
C25A 0.72524(7) 0.83187(17) 0.41514(7) 0.0269(2) Uani d . 1 . . C
H25A 0.7281 0.8725 0.3649 0.032 Uiso calc R 1 . . H
C26A 0.71724(7) 0.64383(16) 0.43000(7) 0.0257(2) Uani d . 1 . . C
H26A 0.7149 0.5551 0.3896 0.031 Uiso calc R 1 . . H

loop_
_atom_site_aniso_label
_atom_site_aniso_U_11
_atom_site_aniso_U_22
_atom_site_aniso_U_33
_atom_site_aniso_U_12
_atom_site_aniso_U_13
_atom_site_aniso_U_23
C1 0.0196(5) 0.0206(5) 0.0182(5) -0.0001(4) 0.0064(4) -0.0019(4)
N1 0.0208(5) 0.0201(4) 0.0247(5) -0.0028(4) 0.0020(4) 0.0011(3)
N2 0.0185(4) 0.0179(4) 0.0273(5) 0.0009(3) 0.0055(4) 0.0003(3)
O2 0.0266(4) 0.0192(4) 0.0263(4) 0.0011(3) 0.0094(3) -0.0012(3)
O1 0.0191(4) 0.0225(4) 0.0217(4) -0.0002(3) 0.0034(3) -0.0007(3)
C11 0.0241(5) 0.0174(5) 0.0247(5) 0.0011(4) 0.0059(4) -0.0009(4)
C12 0.0215(5) 0.0167(5) 0.0237(5) 0.0010(4) 0.0022(4) -0.0001(4)
C13 0.0242(5) 0.0204(5) 0.0268(5) 0.0007(4) 0.0062(4) 0.0013(4)
C14 0.0326(6) 0.0217(5) 0.0233(5) 0.0027(4) 0.0047(5) 0.0003(4)
C15 0.0284(6) 0.0224(5) 0.0265(6) 0.0021(4) -0.0031(5) -0.0020(4)
C16 0.0209(5) 0.0213(5) 0.0330(6) 0.0007(4) 0.0030(5) -0.0007(4)
C21 0.0240(5) 0.0198(5) 0.0219(5) -0.0007(4) 0.0073(4) -0.0023(4)
C22 0.0205(5) 0.0210(5) 0.0184(5) -0.0013(4) 0.0051(4) -0.0020(4)
C23 0.0253(6) 0.0209(5) 0.0226(5) 0.0002(4) 0.0074(4) -0.0006(4)
C24 0.0312(6) 0.0230(5) 0.0265(5) -0.0044(4) 0.0118(5) -0.0014(4)
C25 0.0264(6) 0.0305(6) 0.0317(6) -0.0064(5) 0.0142(5) -0.0048(5)
C26 0.0221(5) 0.0286(6) 0.0292(6) 0.0006(4) 0.0102(4) -0.0037(4)
C1A 0.0187(5) 0.0215(5) 0.0190(5) 0.0030(4) 0.0060(4) -0.0005(4)
O1A 0.0229(4) 0.0221(4) 0.0182(3) 0.0011(3) 0.0024(3) -0.0008(3)
N1A 0.0243(5) 0.0193(4) 0.0190(4) -0.0001(4) 0.0013(4) 0.0029(3)
N2A 0.0272(5) 0.0191(4) 0.0179(4) -0.0006(4) 0.0048(4) -0.0018(3)
O2A 0.0274(4) 0.0182(4) 0.0254(4) 0.0009(3) 0.0093(3) -0.0008(3)
C11A 0.0246(5) 0.0167(5) 0.0231(5) 0.0013(4) 0.0045(4) -0.0005(4)
C12A 0.0227(5) 0.0165(5) 0.0210(5) 0.0009(4) 0.0014(4) -0.0002(4)
C13A 0.0260(6) 0.0204(5) 0.0251(5) 0.0000(4) 0.0058(4) 0.0017(4)
C14A 0.0238(6) 0.0197(5) 0.0340(6) -0.0011(4) 0.0023(5) -0.0008(4)
C15A 0.0294(6) 0.0206(5) 0.0280(6) 0.0010(4) -0.0048(5) -0.0020(4)
C16A 0.0346(6) 0.0200(5) 0.0205(5) 0.0014(4) 0.0022(5) -0.0009(4)
C21A 0.0224(5) 0.0194(5) 0.0231(5) 0.0016(4) 0.0070(4) 0.0003(4)
C22A 0.0184(5) 0.0211(5) 0.0194(5) 0.0006(4) 0.0047(4) 0.0009(4)
C23A 0.0214(5) 0.0204(5) 0.0233(5) 0.0000(4) 0.0064(4) -0.0018(4)
C24A 0.0273(6) 0.0207(5) 0.0289(6) 0.0003(4) 0.0116(5) 0.0023(4)
C25A 0.0337(6) 0.0266(6) 0.0242(5) 0.0005(5) 0.0142(5) 0.0024(4)
C26A 0.0307(6) 0.0254(5) 0.0233(5) 0.0005(4) 0.0109(5) -0.0028(4)

loop_
_atom_type_symbol
_atom_type_description
_atom_type_scat_dispersion_real
_atom_type_scat_dispersion_imag
_atom_type_scat_source
C C 0.0033 0.0016 'International Tables Vol C Tables 4.2.6.8 and 6.1.1.4'
H H 0.0000 0.0000 'International Tables Vol C Tables 4.2.6.8 and 6.1.1.4'
N N 0.0061 0.0033 'International Tables Vol C Tables 4.2.6.8 and 6.1.1.4'
O O 0.0106 0.0060 'International Tables Vol C Tables 4.2.6.8 and 6.1.1.4'

loop_
_geom_angle_atom_site_label_1
_geom_angle_atom_site_label_2
_geom_angle_atom_site_label_3
_geom_angle
_geom_angle_publ_flag
O1 C1 N1 120.04(10) y
O1 C1 N2 117.91(10) y
N1 C1 N2 121.90(10) y
C1 N1 C12 125.85(9) y
C1 N1 H1 115.9(10) ?
C12 N1 H1 116.5(10) ?
C1 N2 C22 135.41(9) y
C1 N2 H2 110.7(10) ?
C22 N2 H2 110.4(10) ?
C21 O2 C11 112.03(8) y
C16 C11 C12 121.20(11) ?
C16 C11 O2 120.97(10) ?
C12 C11 O2 117.83(10) ?
C11 C12 C13 119.59(10) ?
C11 C12 N1 119.73(10) ?
C13 C12 N1 120.67(10) ?
C14 C13 C12 119.65(11) ?
C14 C13 H13 120.2 ?
C12 C13 H13 120.2 ?
C13 C14 C15 120.15(11) ?
C13 C14 H14 119.9 ?
C15 C14 H14 119.9 ?
C16 C15 C14 120.47(11) ?
C16 C15 H15 119.8 ?
C14 C15 H15 119.8 ?
C11 C16 C15 118.91(11) ?
C11 C16 H16 120.5 ?
C15 C16 H16 120.5 ?
C26 C21 O2 117.29(10) ?
C26 C21 C22 120.95(10) ?
O2 C21 C22 121.76(10) ?
C21 C22 C23 117.56(10) ?
C21 C22 N2 127.38(10) ?
C23 C22 N2 115.05(10) ?
C24 C23 C22 121.41(11) ?
C24 C23 H23 119.3 ?
C22 C23 H23 119.3 ?
C23 C24 C25 120.14(11) ?
C23 C24 H24 119.9 ?
C25 C24 H24 119.9 ?
C26 C25 C24 119.10(11) ?
C26 C25 H25 120.4 ?
C24 C25 H25 120.4 ?
C25 C26 C21 120.84(11) ?
C25 C26 H26 119.6 ?
C21 C26 H26 119.6 ?
O1A C1A N1A 118.90(10) y
O1A C1A N2A 118.05(10) y
N1A C1A N2A 122.89(10) y
C1A N1A C12A 128.26(9) y
C1A N1A H1A 114.5(11) ?
C12A N1A H1A 116.6(11) ?
C1A N2A C22A 135.27(9) y
C1A N2A H2A 109.7(10) ?
C22A N2A H2A 111.8(10) ?
C21A O2A C11A 112.43(8) y
C12A C11A C16A 121.16(11) ?
C12A C11A O2A 117.53(10) ?
C16A C11A O2A 121.27(10) ?
C11A C12A C13A 119.66(10) ?
C11A C12A N1A 120.08(10) ?
C13A C12A N1A 120.11(10) ?
C14A C13A C12A 119.73(11) ?
C14A C13A H13A 120.1 ?
C12A C13A H13A 120.1 ?
C13A C14A C15A 119.92(11) ?
C13A C14A H14A 120.0 ?
C15A C14A H14A 120.0 ?
C16A C15A C14A 120.61(11) ?
C16A C15A H15A 119.7 ?
C14A C15A H15A 119.7 ?
C11A C16A C15A 118.89(11) ?
C11A C16A H16A 120.6 ?
C15A C16A H16A 120.6 ?
C26A C21A O2A 117.03(10) ?
C26A C21A C22A 121.23(10) ?
O2A C21A C22A 121.73(9) ?
C21A C22A C23A 117.15(10) ?
C21A C22A N2A 127.20(10) ?
C23A C22A N2A 115.63(9) ?
C24A C23A C22A 121.59(10) ?
C24A C23A H23A 119.2 ?
C22A C23A H23A 119.2 ?
C23A C24A C25A 120.22(10) ?
C23A C24A H24A 119.9 ?
C25A C24A H24A 119.9 ?
C26A C25A C24A 118.89(10) ?
C26A C25A H25A 120.6 ?
C24A C25A H25A 120.6 ?
C25A C26A C21A 120.92(10) ?
C25A C26A H26A 119.5 ?
C21A C26A H26A 119.5 ?

loop_
_geom_bond_atom_site_label_1
_geom_bond_atom_site_label_2
_geom_bond_site_symmetry_2
_geom_bond_distance
_geom_bond_publ_flag
C1 O1 . 1.2456(13) y
C1 N1 . 1.3498(14) y
C1 N2 . 1.3841(14) y
N1 C12 . 1.4239(14) y
N1 H1 . 0.877(16) ?
N2 C22 . 1.4218(14) y
N2 H2 . 0.888(16) ?
O2 C21 . 1.3916(13) y
O2 C11 . 1.3954(14) y
C11 C16 . 1.3865(16) ?
C11 C12 . 1.3871(16) ?
C12 C13 . 1.3931(16) ?
C13 C14 . 1.3884(16) ?
C13 H13 . 0.9500 ?
C14 C15 . 1.3918(18) ?
C14 H14 . 0.9500 ?
C15 C16 . 1.3891(18) ?
C15 H15 . 0.9500 ?
C16 H16 . 0.9500 ?
C21 C26 . 1.3894(16) ?
C21 C22 . 1.3980(15) ?
C22 C23 . 1.4037(15) ?
C23 C24 . 1.3898(16) ?
C23 H23 . 0.9500 ?
C24 C25 . 1.3904(18) ?
C24 H24 . 0.9500 ?
C25 C26 . 1.3869(17) ?
C25 H25 . 0.9500 ?
C26 H26 . 0.9500 ?
C1A O1A . 1.2518(13) y
C1A N1A . 1.3429(14) y
C1A N2A . 1.3792(14) y
N1A C12A . 1.4196(14) y
N1A H1A . 0.850(17) ?
N2A C22A . 1.4189(14) y
N2A H2A . 0.899(17) ?
O2A C21A . 1.3938(13) y
O2A C11A . 1.3972(14) y
C11A C12A . 1.3832(15) ?
C11A C16A . 1.3866(16) ?
C12A C13A . 1.3949(16) ?
C13A C14A . 1.3880(16) ?
C13A H13A . 0.9500 ?
C14A C15A . 1.3912(18) ?
C14A H14A . 0.9500 ?
C15A C16A . 1.3895(18) ?
C15A H15A . 0.9500 ?
C16A H16A . 0.9500 ?
C21A C26A . 1.3859(15) ?
C21A C22A . 1.3988(15) ?
C22A C23A . 1.4035(15) ?
C23A C24A . 1.3883(15) ?
C23A H23A . 0.9500 ?
C24A C25A . 1.3902(16) ?
C24A H24A . 0.9500 ?
C25A C26A . 1.3859(16) ?
C25A H25A . 0.9500 ?
C26A H26A . 0.9500 ?

loop_
_geom_hbond_atom_site_label_D
_geom_hbond_atom_site_label_H
_geom_hbond_atom_site_label_A
_geom_hbond_site_symmetry_A
_geom_hbond_distance_DH
_geom_hbond_distance_HA
_geom_hbond_distance_DA
_geom_hbond_angle_DHA
N1 H1 O1 2_655 0.877(16) 2.145(16) 2.9949(12) 162.9(14)
N1A H1A O1A 2_646 0.850(17) 2.009(18) 2.8409(12) 166.0(15)
N2 H2 O1 2_645 0.888(16) 2.075(16) 2.9564(12) 172.0(14)
N2A H2A O1A 2_656 0.899(17) 2.152(17) 3.0458(12) 172.5(14)

loop_
_geom_torsion_atom_site_label_1
_geom_torsion_atom_site_label_2
_geom_torsion_atom_site_label_3
_geom_torsion_atom_site_label_4
_geom_torsion
O1 C1 N1 C12 155.86(10)
N2 C1 N1 C12 -19.54(16)
O1 C1 N2 C22 136.54(12)
N1 C1 N2 C22 -47.96(18)
C21 O2 C11 C16 82.32(12)
C21 O2 C11 C12 -97.63(11)
C16 C11 C12 C13 1.83(16)
O2 C11 C12 C13 -178.23(9)
C16 C11 C12 N1 -179.04(10)
O2 C11 C12 N1 0.90(15)
C1 N1 C12 C11 71.89(15)
C1 N1 C12 C13 -108.99(13)
C11 C12 C13 C14 -1.44(16)
N1 C12 C13 C14 179.44(10)
C12 C13 C14 C15 0.10(16)
C13 C14 C15 C16 0.90(17)
C12 C11 C16 C15 -0.83(16)
O2 C11 C16 C15 179.22(10)
C14 C15 C16 C11 -0.54(17)
C11 O2 C21 C26 -111.49(11)
C11 O2 C21 C22 69.23(13)
C26 C21 C22 C23 0.58(16)
O2 C21 C22 C23 179.83(10)
C26 C21 C22 N2 -178.60(10)
O2 C21 C22 N2 0.66(17)
C1 N2 C22 C21 18.01(19)
C1 N2 C22 C23 -161.18(11)
C21 C22 C23 C24 -0.18(16)
N2 C22 C23 C24 179.09(10)
C22 C23 C24 C25 -0.41(17)
C23 C24 C25 C26 0.60(18)
C24 C25 C26 C21 -0.21(18)
O2 C21 C26 C25 -179.68(10)
C22 C21 C26 C25 -0.39(17)
O1A C1A N1A C12A 160.18(10)
N2A C1A N1A C12A -15.30(17)
O1A C1A N2A C22A 138.34(12)
N1A C1A N2A C22A -46.14(18)
C21A O2A C11A C12A -96.49(11)
C21A O2A C11A C16A 85.70(12)
C16A C11A C12A C13A 1.63(16)
O2A C11A C12A C13A -176.19(9)
C16A C11A C12A N1A 177.30(10)
O2A C11A C12A N1A -0.52(15)
C1A N1A C12A C11A 68.72(15)
C1A N1A C12A C13A -115.63(13)
C11A C12A C13A C14A -0.65(16)
N1A C12A C13A C14A -176.32(10)
C12A C13A C14A C15A -0.66(16)
C13A C14A C15A C16A 1.03(17)
C12A C11A C16A C15A -1.26(16)
O2A C11A C16A C15A 176.47(10)
C14A C15A C16A C11A -0.07(17)
C11A O2A C21A C26A -108.60(11)
C11A O2A C21A C22A 72.10(13)
C26A C21A C22A C23A 0.02(16)
O2A C21A C22A C23A 179.29(10)
C26A C21A C22A N2A -178.33(11)
O2A C21A C22A N2A 0.94(18)
C1A N2A C22A C21A 13.1(2)
C1A N2A C22A C23A -165.32(12)
C21A C22A C23A C24A 0.42(16)
N2A C22A C23A C24A 178.96(10)
C22A C23A C24A C25A -0.49(18)
C23A C24A C25A C26A 0.11(18)
C24A C25A C26A C21A 0.32(19)
O2A C21A C26A C25A -179.70(11)
C22A C21A C26A C25A -0.39(18)

loop_
_cod_related_entry_id
_cod_related_entry_database
_cod_related_entry_code
1 ChemSpider 24725027
